data_8100950
loop_
_publ_author_name
'Kolberg, A.'
'Schulze, B.'
'Sieler, J.'

_publ_section_title
;
Crystal structure of 1-benzoylamino-8a-hydroperoxy-1,5,6,7,8,8a-hexahydro-
4H-cyclohepta[c]isothiazole 2,2-dioxide, C~15~H~18~N~2~O~5~S
;
_journal_issue 2
_journal_name_full 'Zeitschrift f\"ur Kristallographie - New Crystal Structures'
_journal_page_first 309
_journal_page_last 310
_journal_volume 216
_journal_year 2001
_chemical_formula_sum 'C15 H18 N2 O5 S'
_chemical_formula_weight 338.37
_space_group_IT_number 2
_symmetry_cell_setting triclinic
_symmetry_space_group_name_Hall '-P 1'
_symmetry_space_group_name_H-M 'P -1'
_cell_angle_alpha 112.6280(10)
_cell_angle_beta 92.8110(10)
_cell_angle_gamma 95.0450(10)
_cell_formula_units_Z 2
_cell_length_a 9.2023(6)
_cell_length_b 9.3636(6)
_cell_length_c 9.9442(7)
_cell_measurement_temperature 218(2)
_cell_volume 784.63(9)
_diffrn_ambient_temperature 218(2)
_exptl_crystal_density_diffrn 1.432
_cod_database_code 8100950

loop_
_symmetry_equiv_pos_as_xyz
'x, y, z'
'-x, -y, -z'

loop_
_atom_site_label
_atom_site_type_symbol
_atom_site_fract_x
_atom_site_fract_y
_atom_site_fract_z
_atom_site_U_iso_or_equiv
_atom_site_adp_type
_atom_site_occupancy
_atom_site_symmetry_multiplicity
_atom_site_calc_flag
_atom_site_refinement_flags
_atom_site_disorder_assembly
_atom_site_disorder_group
S1 S 0.11604(7) 0.70588(7) 0.25211(6) 0.02404(18) Uani 1 2 d . . .
O1 O 0.2612(2) 0.7751(3) 0.3076(2) 0.0402(5) Uani 1 2 d . . .
O2 O 0.0948(2) 0.5376(2) 0.1999(2) 0.0355(5) Uani 1 2 d . . .
O3 O -0.0240(2) 1.0116(2) 0.1713(2) 0.0337(4) Uani 1 2 d . . .
O4 O 0.1032(2) 1.0795(2) 0.2785(2) 0.0395(5) Uani 1 2 d . . .
O5 O 0.2829(2) 0.9258(2) 0.0700(2) 0.0323(4) Uani 1 2 d . . .
N1 N 0.0490(2) 0.7601(3) 0.1248(2) 0.0277(5) Uani 1 2 d . . .
N2 N 0.1096(2) 0.7156(3) -0.0069(2) 0.0263(5) Uani 1 2 d . . .
C1 C -0.0169(3) 0.7894(3) 0.3671(3) 0.0275(5) Uani 1 2 d . . .
C2 C -0.1059(3) 0.8588(3) 0.3097(3) 0.0261(5) Uani 1 2 d . . .
C3 C -0.0696(3) 0.8579(3) 0.1620(3) 0.0259(5) Uani 1 2 d . . .
C4 C -0.1986(3) 0.8002(3) 0.0444(3) 0.0319(6) Uani 1 2 d . . .
C5 C -0.3075(3) 0.6725(4) 0.0550(3) 0.0379(6) Uani 1 2 d . . .
C6 C -0.4234(3) 0.7345(4) 0.1609(4) 0.0449(8) Uani 1 2 d . . .
C7 C -0.3725(3) 0.7976(4) 0.3238(4) 0.0420(7) Uani 1 2 d . . .
C8 C -0.2411(3) 0.9248(4) 0.3730(3) 0.0344(6) Uani 1 2 d . . .
C9 C 0.2249(3) 0.8059(3) -0.0276(3) 0.0263(5) Uani 1 2 d . . .
C10 C 0.2765(3) 0.7447(3) -0.1775(3) 0.0294(5) Uani 1 2 d . . .
C11 C 0.4183(3) 0.7953(4) -0.1936(3) 0.0394(7) Uani 1 2 d . . .
C12 C 0.4707(4) 0.7441(5) -0.3308(4) 0.0491(8) Uani 1 2 d . . .
C13 C 0.3826(4) 0.6437(4) -0.4515(4) 0.0471(8) Uani 1 2 d . . .
C14 C 0.2409(4) 0.5939(4) -0.4368(3) 0.0464(8) Uani 1 2 d . . .
C15 C 0.1870(4) 0.6445(4) -0.3001(3) 0.0392(7) Uani 1 2 d . . .
H2N H 0.067(3) 0.630(4) -0.072(3) 0.026(7) Uiso 1 2 d . . .
H4O H 0.169(4) 1.045(4) 0.228(4) 0.042(10) Uiso 1 2 d . . .
H1 H -0.014(4) 0.780(4) 0.461(4) 0.049(10) Uiso 1 2 d . . .
H4A H -0.248(4) 0.892(4) 0.056(4) 0.042(9) Uiso 1 2 d . . .
H4B H -0.161(3) 0.768(4) -0.048(4) 0.036(8) Uiso 1 2 d . . .
H5A H -0.252(4) 0.596(4) 0.082(4) 0.041(9) Uiso 1 2 d . . .
H5B H -0.357(4) 0.617(4) -0.043(4) 0.051(10) Uiso 1 2 d . . .
H6A H -0.510(5) 0.659(6) 0.141(5) 0.082(14) Uiso 1 2 d . . .
H6B H -0.465(4) 0.816(5) 0.139(4) 0.053(11) Uiso 1 2 d . . .
H7A H -0.342(4) 0.716(5) 0.349(4) 0.051(10) Uiso 1 2 d . . .
H7B H -0.453(4) 0.842(4) 0.376(4) 0.042(9) Uiso 1 2 d . . .
H8A H -0.228(3) 0.971(4) 0.471(4) 0.033(8) Uiso 1 2 d . . .
H8B H -0.256(3) 1.012(4) 0.343(3) 0.030(8) Uiso 1 2 d . . .
H11 H 0.482(4) 0.875(4) -0.105(4) 0.049(10) Uiso 1 2 d . . .
H12 H 0.577(5) 0.776(5) -0.340(5) 0.073(13) Uiso 1 2 d . . .
H13 H 0.419(4) 0.610(5) -0.542(4) 0.056(11) Uiso 1 2 d . . .
H14 H 0.176(4) 0.525(5) -0.515(4) 0.055(11) Uiso 1 2 d . . .
H15 H 0.094(3) 0.615(4) -0.292(3) 0.029(8) Uiso 1 2 d . . .

loop_
_atom_site_aniso_label
_atom_site_aniso_U_11
_atom_site_aniso_U_22
_atom_site_aniso_U_33
_atom_site_aniso_U_23
_atom_site_aniso_U_13
_atom_site_aniso_U_12
S1 0.0254(3) 0.0249(3) 0.0207(3) 0.0077(2) 0.0022(2) 0.0027(2)
O1 0.0303(10) 0.0475(12) 0.0394(11) 0.0140(9) 0.0002(8) 0.0028(9)
O2 0.0436(11) 0.0276(10) 0.0344(10) 0.0112(8) 0.0028(9) 0.0039(8)
O3 0.0360(10) 0.0266(9) 0.0382(10) 0.0127(8) 0.0028(8) 0.0019(8)
O4 0.0380(12) 0.0338(11) 0.0344(11) 0.0019(9) 0.0052(9) -0.0053(9)
O5 0.0315(10) 0.0325(10) 0.0293(9) 0.0090(8) 0.0026(8) -0.0012(8)
N1 0.0315(11) 0.0316(11) 0.0227(10) 0.0117(9) 0.0071(8) 0.0105(9)
N2 0.0310(11) 0.0253(11) 0.0195(9) 0.0054(9) 0.0061(8) 0.0004(9)
C1 0.0291(13) 0.0291(13) 0.0209(11) 0.0060(10) 0.0064(10) 0.0025(10)
C2 0.0254(12) 0.0240(12) 0.0224(11) 0.0026(9) 0.0023(9) -0.0015(9)
C3 0.0268(12) 0.0244(12) 0.0257(12) 0.0081(10) 0.0061(10) 0.0051(9)
C4 0.0311(14) 0.0347(15) 0.0286(13) 0.0115(11) -0.0021(11) 0.0045(11)
C5 0.0329(14) 0.0340(15) 0.0375(15) 0.0052(12) -0.0016(12) 0.0007(11)
C6 0.0267(15) 0.0494(19) 0.0501(18) 0.0118(15) 0.0006(13) -0.0007(13)
C7 0.0275(14) 0.0505(19) 0.0469(17) 0.0173(15) 0.0094(13) 0.0036(13)
C8 0.0296(14) 0.0373(15) 0.0296(14) 0.0045(12) 0.0078(11) 0.0063(11)
C9 0.0260(12) 0.0299(13) 0.0265(12) 0.0139(10) 0.0055(10) 0.0055(10)
C10 0.0336(14) 0.0316(13) 0.0282(12) 0.0157(11) 0.0092(10) 0.0090(10)
C11 0.0341(15) 0.0481(18) 0.0368(15) 0.0169(14) 0.0091(12) 0.0049(13)
C12 0.0395(17) 0.067(2) 0.0463(18) 0.0251(17) 0.0191(14) 0.0113(15)
C13 0.058(2) 0.056(2) 0.0358(16) 0.0228(15) 0.0215(15) 0.0213(16)
C14 0.060(2) 0.0492(19) 0.0287(14) 0.0147(14) 0.0056(14) 0.0000(16)
C15 0.0376(16) 0.0488(18) 0.0318(14) 0.0171(13) 0.0072(12) -0.0008(13)

loop_
_geom_bond_atom_site_label_1
_geom_bond_atom_site_label_2
_geom_bond_distance
_geom_bond_site_symmetry_2
_geom_bond_publ_flag
S1 O1 1.417(2) . ?
S1 O2 1.448(2) . ?
S1 N1 1.647(2) . ?
S1 C1 1.741(3) . ?
O3 C3 1.429(3) . ?
O3 O4 1.461(3) . ?
O4 H4O 0.81(4) . ?
O5 O5 0.000(6) 1 ?
O5 C9 1.221(3) . ?
N1 N2 1.376(3) . ?
N1 C3 1.457(3) . ?
N2 C9 1.372(3) . ?
N2 H2N 0.86(3) . ?
C1 C2 1.324(4) . ?
C1 H1 0.97(4) . ?
C2 C8 1.496(4) . ?
C2 C3 1.520(3) . ?
C3 C4 1.527(4) . ?
C4 C5 1.530(4) . ?
C4 H4A 0.98(4) . ?
C4 H4B 0.95(3) . ?
C5 C6 1.527(4) . ?
C5 H5A 1.02(3) . ?
C5 H5B 0.98(4) . ?
C6 C7 1.528(5) . ?
C6 H6A 0.97(5) . ?
C6 H6B 0.97(4) . ?
C7 C8 1.536(4) . ?
C7 H7A 0.95(4) . ?
C7 H7B 0.96(4) . ?
C8 H8A 0.90(3) . ?
C8 H8B 0.99(3) . ?
C9 O5 1.221(3) 1 ?
C9 C10 1.495(3) . ?
C10 C11 1.387(4) . ?
C10 C15 1.390(4) . ?
C11 C12 1.388(4) . ?
C11 H11 1.02(4) . ?
C12 C13 1.372(5) . ?
C12 H12 1.01(5) . ?
C13 C14 1.380(5) . ?
C13 H13 0.92(4) . ?
C14 C15 1.389(4) . ?
C14 H14 0.94(4) . ?
C15 H15 0.89(3) . ?
